data_7133700
loop_
_publ_author_name
'Hinz, Alexander'
'Winkler, Lucas'
'Sun, Xiaofei'

_publ_section_title
;
 CO reduction by calcium and ytterbium hydride complexes with a bulky
 monodentate carbazolyl ligand.
;
_journal_issue 80
_journal_name_full 'Chemical communications (Cambridge, England)'
_journal_page_first 11291
_journal_page_last 11294
_journal_paper_doi 10.1039/d4cc03714f
_journal_volume 60
_journal_year 2024
_chemical_formula_moiety 'C54 H71 Ca N, 2 (C6 H6)'
_chemical_formula_sum 'C66 H83 Ca N'
_chemical_formula_weight 930.41
_space_group_crystal_system triclinic
_space_group_IT_number 2
_space_group_name_Hall '-P 1'
_space_group_name_H-M_alt 'P -1'
_atom_sites_solution_hydrogens mixed
_audit_creation_method SHELXL-2018/3
_audit_update_record
;
2022-01-29 deposited with the CCDC.	2024-09-09 downloaded from the CCDC.
;
_cell_angle_alpha 103.641(4)
_cell_angle_beta 110.348(5)
_cell_angle_gamma 113.208(4)
_cell_formula_units_Z 2
_cell_length_a 13.7368(8)
_cell_length_b 16.0770(8)
_cell_length_c 16.7076(11)
_cell_measurement_reflns_used 37787
_cell_measurement_temperature 150(2)
_cell_measurement_theta_max 64.32
_cell_measurement_theta_min 2.72
_cell_volume 2866.6(4)
_computing_cell_refinement
;
X-Area Recipe 1.36.0.0 (STOE, 2020)
;
_computing_data_collection
;
X-Area Pilatus3_SV 1.31.170.0 (STOE, 2020)
;
_computing_data_reduction
;
X-Area Integrate 1.78.3.0 (STOE, 2020)
X-Area LANA 1.83.8.0 (STOE, 2020)
;
_computing_publication_material
;
STOE & Cie GmbH, X-Area, software package for collecting single-crystal or
multi-domain crystal data on STOE area-detector diffractometers, for image 
processing, for the correction and scaling of reflection intensities and 
for outlier rejection, version 1.90, Darmstadt 2020
;
_diffrn_ambient_temperature 150(2)
_diffrn_detector EIGER4M
_diffrn_detector_area_resol_mean 13.33
_diffrn_measured_fraction_theta_full 0.973
_diffrn_measured_fraction_theta_max 0.960
_diffrn_measurement_details ' 1455 frames, detector distance = 80 mm'
_diffrn_measurement_device 'Eulerian 4-circle diffractometer'
_diffrn_measurement_device_type 'STOE STADIVARI'
_diffrn_measurement_method 'rotation method, \w scans'
_diffrn_radiation_collimation '1.2 0.6 mm diameter'
_diffrn_radiation_monochromator 'Graded multilayer mirror'
_diffrn_radiation_polarisn_norm 0
_diffrn_radiation_probe x-ray
_diffrn_radiation_type GaK\a
_diffrn_radiation_wavelength 1.34143
_diffrn_reflns_av_R_equivalents 0.0160
_diffrn_reflns_av_unetI/netI 0.0185
_diffrn_reflns_Laue_measured_fraction_full 0.973
_diffrn_reflns_Laue_measured_fraction_max 0.960
_diffrn_reflns_limit_h_max 17
_diffrn_reflns_limit_h_min -6
_diffrn_reflns_limit_k_max 19
_diffrn_reflns_limit_k_min -21
_diffrn_reflns_limit_l_max 21
_diffrn_reflns_limit_l_min -22
_diffrn_reflns_number 35762
_diffrn_reflns_point_group_measured_fraction_full 0.973
_diffrn_reflns_point_group_measured_fraction_max 0.960
_diffrn_reflns_theta_full 53.597
_diffrn_reflns_theta_max 62.497
_diffrn_reflns_theta_min 2.722
_diffrn_source 'Metaljet D2'
_diffrn_source_current 3.570
_diffrn_source_power 0.250
_diffrn_source_voltage 70
_exptl_absorpt_coefficient_mu 0.800
_exptl_absorpt_correction_T_max 1.0000
_exptl_absorpt_correction_T_min 0.5630
_exptl_absorpt_correction_type multi-scan
_exptl_absorpt_process_details
;
STOE LANA, absorption correction by scaling of reflection intensities.
J. Koziskova, F. Hahn, J. Richter, J. Kozisek, "Comparison of different
absorption corrections on the model structure of tetrakis(\m~2~-acetato)-
diaqua-di-copper(II)", Acta Chimica Slovaca, vol. 9, no. 2, 2016, pp. 136 - 140.
;
_exptl_crystal_colour colourless
_exptl_crystal_density_diffrn 1.078
_exptl_crystal_description block
_exptl_crystal_F_000 1012
_exptl_crystal_size_max 0.200
_exptl_crystal_size_mid 0.180
_exptl_crystal_size_min 0.160
_refine_diff_density_max 0.678
_refine_diff_density_min -0.500
_refine_diff_density_rms 0.046
_refine_ls_extinction_method none
_refine_ls_goodness_of_fit_ref 1.098
_refine_ls_hydrogen_treatment mixed
_refine_ls_matrix_type full
_refine_ls_number_parameters 813
_refine_ls_number_reflns 13326
_refine_ls_number_restraints 1381
_refine_ls_restrained_S_all 1.078
_refine_ls_R_factor_all 0.0603
_refine_ls_R_factor_gt 0.0508
_refine_ls_shift/su_max 0.002
_refine_ls_shift/su_mean 0.000
_refine_ls_structure_factor_coef Fsqd
_refine_ls_weighting_details 'w=1/[\s^2^(Fo^2^)+(0.0971P)^2^+0.4752P] where P=(Fo^2^+2Fc^2^)/3'
_refine_ls_weighting_scheme calc
_refine_ls_wR_factor_gt 0.1521
_refine_ls_wR_factor_ref 0.1578
_reflns_Friedel_coverage 0.000
_reflns_number_gt 10810
_reflns_number_total 13326
_reflns_threshold_expression 'I > 2\s(I)'
_cod_data_source_file d4cc03714f2.cif
_cod_data_source_block AH982G
_cod_depositor_comments 'Adding full bibliography for 7133694--7133703.cif.'
_cod_original_cell_volume 2866.6(3)
_cod_database_code 7133700
_shelx_shelxl_version_number 2018/3
_shelx_space_group_comment
;
The symmetry employed for this shelxl refinement is uniquely defined
by the following loop, which should always be used as a source of
symmetry information in preference to the above space-group names.
They are only intended as comments.
;
_shelx_estimated_absorpt_t_min 0.856
_shelx_estimated_absorpt_t_max 0.883

loop_
_space_group_symop_operation_xyz
'x, y, z'
'-x, -y, -z'

loop_
_atom_site_label
_atom_site_type_symbol
_atom_site_fract_x
_atom_site_fract_y
_atom_site_fract_z
_atom_site_U_iso_or_equiv
_atom_site_adp_type
_atom_site_occupancy
_atom_site_site_symmetry_order
_atom_site_calc_flag
_atom_site_refinement_flags_posn
_atom_site_refinement_flags_adp
_atom_site_refinement_flags_occupancy
_atom_site_disorder_assembly
_atom_site_disorder_group
Ca1 Ca 0.43510(3) 0.53941(2) 0.56016(2) 0.03142(10) Uani 0.9516(8) 1 d . . P A 1
Ca1B Ca 0.4677(5) 0.6091(5) 0.5561(4) 0.03142(10) Uani 0.0484(8) 1 d . . P A 2
H H 0.540(2) 0.5893(16) 0.4855(16) 0.054(6) Uiso 1 1 d . . . . .
N1 N 0.56406(10) 0.68461(8) 0.70534(8) 0.0242(2) Uani 1 1 d . . . . .
C1 C 0.65945(11) 0.77426(10) 0.72239(9) 0.0237(3) Uani 1 1 d . . . . .
C2 C 0.65403(12) 0.84168(10) 0.68303(9) 0.0246(3) Uani 1 1 d . . . . .
C3 C 0.76391(12) 0.92466(10) 0.70772(10) 0.0266(3) Uani 1 1 d . . . . .
H3 H 0.760758 0.969364 0.679911 0.032 Uiso 1 1 calc R U . . .
C4 C 0.87892(12) 0.94602(10) 0.77128(10) 0.0282(3) Uani 1 1 d . . . . .
C5 C 0.88289(12) 0.87948(10) 0.81049(10) 0.0275(3) Uani 1 1 d . . . . .
H5 H 0.959115 0.891943 0.854083 0.033 Uiso 1 1 calc R U . . .
C6 C 0.77530(12) 0.79438(10) 0.78608(9) 0.0246(3) Uani 1 1 d . . . . .
C7 C 0.75021(12) 0.71100(10) 0.81064(9) 0.0241(3) Uani 1 1 d . . . . .
C8 C 0.82310(12) 0.68362(10) 0.86528(9) 0.0255(3) Uani 1 1 d . . . . .
H8 H 0.908989 0.727812 0.900574 0.031 Uiso 1 1 calc R U . . .
C9 C 0.77015(12) 0.59113(10) 0.86836(9) 0.0255(3) Uani 1 1 d . . . . .
C10 C 0.64276(12) 0.52893(10) 0.81709(9) 0.0254(3) Uani 1 1 d . . . . .
H10 H 0.606843 0.465652 0.818490 0.030 Uiso 1 1 calc R U . . .
C11 C 0.56611(11) 0.55518(10) 0.76417(9) 0.0235(3) Uani 1 1 d . . . . .
C12 C 0.62075(11) 0.64753(10) 0.75955(9) 0.0229(2) Uani 1 1 d . . . . .
C13 C 0.53749(12) 0.83292(10) 0.62400(10) 0.0252(3) Uani 1 1 d . . . . .
C14 C 0.47024(13) 0.84641(11) 0.66654(10) 0.0281(3) Uani 1 1 d . . . . .
H14 H 0.494520 0.852543 0.729299 0.034 Uiso 1 1 calc R U . . .
C15 C 0.36820(13) 0.85104(11) 0.61875(11) 0.0303(3) Uani 1 1 d . . . . .
C16 C 0.33259(13) 0.83788(11) 0.52530(11) 0.0320(3) Uani 1 1 d . . . . .
H16 H 0.262219 0.839563 0.491471 0.038 Uiso 1 1 calc R U . . .
C17 C 0.39605(13) 0.82235(11) 0.47942(10) 0.0297(3) Uani 1 1 d . . . . .
C18 C 0.49984(12) 0.82106(10) 0.53104(10) 0.0275(3) Uani 1 1 d . . . . .
H18 H 0.545664 0.811912 0.502118 0.033 Uiso 1 1 calc R U . . .
C19 C 0.29735(15) 0.87192(13) 0.66584(13) 0.0385(3) Uani 1 1 d . . . . .
C20 C 0.3595(2) 0.89780(18) 0.77154(15) 0.0541(5) Uani 1 1 d . . . . .
H20A H 0.363370 0.840548 0.779661 0.081 Uiso 1 1 calc R U . . .
H20B H 0.312823 0.913014 0.799125 0.081 Uiso 1 1 calc R U . . .
H20C H 0.442231 0.956389 0.803466 0.081 Uiso 1 1 calc R U . . .
C21 C 0.16939(17) 0.77832(16) 0.61709(16) 0.0522(5) Uani 1 1 d . . . . .
H21A H 0.127304 0.761977 0.549651 0.078 Uiso 1 1 calc R U . . .
H21B H 0.123164 0.791580 0.646322 0.078 Uiso 1 1 calc R U . . .
H21C H 0.176055 0.721698 0.624194 0.078 Uiso 1 1 calc R U . . .
C22 C 0.2868(2) 0.96080(16) 0.65581(17) 0.0529(5) Uani 1 1 d . . . . .
H22A H 0.244926 0.945184 0.588547 0.079 Uiso 1 1 calc R U . . .
H22B H 0.368361 1.020697 0.687402 0.079 Uiso 1 1 calc R U . . .
H22C H 0.240245 0.973326 0.685082 0.079 Uiso 1 1 calc R U . . .
C23 C 0.35371(14) 0.81275(12) 0.37741(11) 0.0376(3) Uani 1 1 d . . . . .
C24 C 0.21796(17) 0.73317(15) 0.31287(13) 0.0502(4) Uani 1 1 d . . . . .
H24A H 0.193140 0.727547 0.248353 0.075 Uiso 1 1 calc R U . . .
H24B H 0.170513 0.752780 0.336399 0.075 Uiso 1 1 calc R U . . .
H24C H 0.203391 0.668291 0.312564 0.075 Uiso 1 1 calc R U . . .
C25 C 0.3701(2) 0.91336(15) 0.37724(14) 0.0553(5) Uani 1 1 d . . . . .
H25A H 0.335526 0.905377 0.311853 0.083 Uiso 1 1 calc R U . . .
H25B H 0.456969 0.964969 0.412601 0.083 Uiso 1 1 calc R U . . .
H25C H 0.328049 0.933597 0.407148 0.083 Uiso 1 1 calc R U . . .
C26 C 0.42623(19) 0.78754(17) 0.33608(13) 0.0515(5) Uani 1 1 d . . . . .
H26A H 0.415531 0.722825 0.333554 0.077 Uiso 1 1 calc R U . . .
H26B H 0.512674 0.839949 0.375980 0.077 Uiso 1 1 calc R U . . .
H26C H 0.397361 0.783559 0.271987 0.077 Uiso 1 1 calc R U . . .
C27 C 0.99809(13) 1.04210(11) 0.80282(12) 0.0354(3) Uani 1 1 d . . . . .
C28 C 0.97577(17) 1.10912(14) 0.75607(15) 0.0504(5) Uani 1 1 d . . . . .
H28A H 0.932956 1.071352 0.687070 0.076 Uiso 1 1 calc R U . . .
H28B H 1.053981 1.168292 0.776701 0.076 Uiso 1 1 calc R U . . .
H28C H 0.926118 1.130497 0.774586 0.076 Uiso 1 1 calc R U . . .
C29 C 1.08174(15) 1.01464(14) 0.77707(14) 0.0463(4) Uani 1 1 d . . . . .
H29A H 1.043450 0.980185 0.708059 0.070 Uiso 1 1 calc R U . . .
H29B H 1.095253 0.970277 0.804927 0.070 Uiso 1 1 calc R U . . .
H29C H 1.159938 1.075905 0.801796 0.070 Uiso 1 1 calc R U . . .
C30 C 1.06168(16) 1.10263(13) 0.91062(13) 0.0467(4) Uani 1 1 d . . . . .
H30A H 1.133581 1.167063 0.930693 0.070 Uiso 1 1 calc R U . . .
H30B H 1.086715 1.064794 0.942400 0.070 Uiso 1 1 calc R U . . .
H30C H 1.005302 1.114624 0.927491 0.070 Uiso 1 1 calc R U . . .
C31 C 0.85182(13) 0.56006(11) 0.92603(10) 0.0305(3) Uani 1 1 d . . . . .
C32 C 0.93410(16) 0.55350(15) 0.88503(13) 0.0443(4) Uani 1 1 d . . . . .
H32A H 0.883594 0.504866 0.818240 0.066 Uiso 1 1 calc R U . . .
H32B H 0.985061 0.531863 0.920328 0.066 Uiso 1 1 calc R U . . .
H32C H 0.986166 0.619570 0.890344 0.066 Uiso 1 1 calc R U . . .
C33 C 0.93142(16) 0.63883(13) 1.02936(11) 0.0412(4) Uani 1 1 d . . . . .
H33A H 0.983527 0.703707 1.032657 0.062 Uiso 1 1 calc R U . . .
H33B H 0.982358 0.618168 1.066306 0.062 Uiso 1 1 calc R U . . .
H33C H 0.879333 0.645028 1.055263 0.062 Uiso 1 1 calc R U . . .
C34 C 0.77805(15) 0.45823(12) 0.92340(13) 0.0418(4) Uani 1 1 d . . . . .
H34A H 0.727599 0.406698 0.857731 0.063 Uiso 1 1 calc R U . . .
H34B H 0.725624 0.461457 0.950023 0.063 Uiso 1 1 calc R U . . .
H34C H 0.833619 0.441239 0.960768 0.063 Uiso 1 1 calc R U . . .
C35 C 0.43177(12) 0.48889(10) 0.72069(9) 0.0234(3) Uani 1 1 d . . . . .
C36 C 0.37281(12) 0.38597(10) 0.66646(10) 0.0264(3) Uani 1 1 d . . . . .
H36 H 0.417391 0.358856 0.650720 0.032 Uiso 1 1 calc R U . . .
C37 C 0.24915(12) 0.32151(10) 0.63459(10) 0.0282(3) Uani 1 1 d . . . . .
C38 C 0.18731(12) 0.36390(11) 0.66019(10) 0.0292(3) Uani 1 1 d . . . . .
H38 H 0.104344 0.321020 0.641381 0.035 Uiso 1 1 calc R U . . .
C39 C 0.24283(12) 0.46752(11) 0.71271(10) 0.0271(3) Uani 1 1 d . . . . .
C40 C 0.36482(12) 0.52924(10) 0.74102(9) 0.0254(3) Uani 1 1 d . . . . .
H40 H 0.403384 0.599824 0.774636 0.030 Uiso 1 1 calc R U . . .
C41 C 0.1879(2) 0.20826(19) 0.57575(18) 0.0385(4) Uani 0.918(3) 1 d D U P B 1
C42 C 0.2086(2) 0.18977(17) 0.49107(19) 0.0673(8) Uani 0.918(3) 1 d D U P B 1
H42A H 0.175835 0.117953 0.457419 0.101 Uiso 0.918(3) 1 calc R U P B 1
H42B H 0.296030 0.227516 0.513050 0.101 Uiso 0.918(3) 1 calc R U P B 1
H42C H 0.167097 0.211952 0.448248 0.101 Uiso 0.918(3) 1 calc R U P B 1
C43 C 0.2438(2) 0.16639(16) 0.6386(2) 0.0673(8) Uani 0.918(3) 1 d D U P B 1
H43A H 0.206334 0.094244 0.601935 0.101 Uiso 0.918(3) 1 calc R U P B 1
H43B H 0.229496 0.177541 0.692592 0.101 Uiso 0.918(3) 1 calc R U P B 1
H43C H 0.331664 0.200493 0.661608 0.101 Uiso 0.918(3) 1 calc R U P B 1
C44 C 0.05107(17) 0.15163(14) 0.53882(19) 0.0544(6) Uani 0.918(3) 1 d D U P B 1
H44A H 0.014106 0.180780 0.502094 0.082 Uiso 0.918(3) 1 calc R U P B 1
H44B H 0.035734 0.156872 0.592335 0.082 Uiso 0.918(3) 1 calc R U P B 1
H44C H 0.015382 0.080832 0.498279 0.082 Uiso 0.918(3) 1 calc R U P B 1
C41B C 0.189(2) 0.2082(19) 0.5854(16) 0.0385(4) Uani 0.082(3) 1 d D U P B 2
C42B C 0.081(2) 0.1746(18) 0.4915(17) 0.063(5) Uani 0.082(3) 1 d D U P B 2
H42D H 0.110044 0.202993 0.452798 0.095 Uiso 0.082(3) 1 calc R U P B 2
H42E H 0.029135 0.197944 0.503153 0.095 Uiso 0.082(3) 1 calc R U P B 2
H42F H 0.034075 0.101140 0.457989 0.095 Uiso 0.082(3) 1 calc R U P B 2
C43B C 0.2731(19) 0.1757(16) 0.5676(18) 0.055(4) Uani 0.082(3) 1 d D U P B 2
H43D H 0.226602 0.102927 0.528975 0.082 Uiso 0.082(3) 1 calc R U P B 2
H43E H 0.339534 0.192975 0.628235 0.082 Uiso 0.082(3) 1 calc R U P B 2
H43F H 0.306965 0.210133 0.534127 0.082 Uiso 0.082(3) 1 calc R U P B 2
C44B C 0.144(2) 0.1565(18) 0.6417(17) 0.065(5) Uani 0.082(3) 1 d D U P B 2
H44D H 0.055339 0.114436 0.606053 0.098 Uiso 0.082(3) 1 calc R U P B 2
H44E H 0.170218 0.207270 0.702740 0.098 Uiso 0.082(3) 1 calc R U P B 2
H44F H 0.178787 0.114484 0.652450 0.098 Uiso 0.082(3) 1 calc R U P B 2
C45 C 0.1847(14) 0.5122(14) 0.7544(10) 0.0368(4) Uani 0.173(8) 1 d D U P C 1
C46 C 0.2218(16) 0.5230(12) 0.8557(10) 0.047(3) Uani 0.173(8) 1 d D U P C 1
H46A H 0.174159 0.543802 0.877910 0.070 Uiso 0.173(8) 1 calc R U P C 1
H46B H 0.308676 0.573750 0.897239 0.070 Uiso 0.173(8) 1 calc R U P C 1
H46C H 0.206421 0.458500 0.856811 0.070 Uiso 0.173(8) 1 calc R U P C 1
C47 C 0.0480(12) 0.4428(13) 0.6970(15) 0.071(4) Uani 0.173(8) 1 d D U P C 1
H47A H 0.018405 0.443390 0.634764 0.107 Uiso 0.173(8) 1 calc R U P C 1
H47B H 0.010318 0.465586 0.730063 0.107 Uiso 0.173(8) 1 calc R U P C 1
H47C H 0.026744 0.374492 0.688964 0.107 Uiso 0.173(8) 1 calc R U P C 1
C48 C 0.219(2) 0.6161(14) 0.7572(15) 0.039(3) Uani 0.173(8) 1 d D U P C 1
H48A H 0.203748 0.612846 0.694406 0.058 Uiso 0.173(8) 1 calc R U P C 1
H48B H 0.304925 0.664239 0.803542 0.058 Uiso 0.173(8) 1 calc R U P C 1
H48C H 0.168863 0.637709 0.775266 0.058 Uiso 0.173(8) 1 calc R U P C 1
C45B C 0.1703(3) 0.5088(3) 0.7426(2) 0.0368(4) Uani 0.827(8) 1 d D U P C 2
C46B C 0.1574(5) 0.4782(4) 0.8200(3) 0.0689(11) Uani 0.827(8) 1 d D U P C 2
H46D H 0.117180 0.507182 0.844438 0.103 Uiso 0.827(8) 1 calc R U P C 2
H46E H 0.238336 0.502866 0.871641 0.103 Uiso 0.827(8) 1 calc R U P C 2
H46F H 0.108599 0.404830 0.793615 0.103 Uiso 0.827(8) 1 calc R U P C 2
C47B C 0.0430(2) 0.4648(2) 0.6619(2) 0.0470(7) Uani 0.827(8) 1 d D U P C 2
H47D H 0.048624 0.484208 0.611625 0.070 Uiso 0.827(8) 1 calc R U P C 2
H47E H -0.000544 0.490302 0.685438 0.070 Uiso 0.827(8) 1 calc R U P C 2
H47F H -0.001255 0.391422 0.636760 0.070 Uiso 0.827(8) 1 calc R U P C 2
C48B C 0.2374(4) 0.6232(3) 0.7815(4) 0.0616(13) Uani 0.827(8) 1 d D U P C 2
H48D H 0.260422 0.643455 0.736891 0.092 Uiso 0.827(8) 1 calc R U P C 2
H48E H 0.310804 0.652978 0.842610 0.092 Uiso 0.827(8) 1 calc R U P C 2
H48F H 0.184030 0.646354 0.790090 0.092 Uiso 0.827(8) 1 calc R U P C 2
C49 C 0.19321(16) 0.50942(17) 0.50384(13) 0.0494(5) Uani 1 1 d . . . . .
H49 H 0.175406 0.527093 0.553104 0.059 Uiso 1 1 calc R U . A 1
C50 C 0.16142(17) 0.41066(16) 0.45846(15) 0.0535(5) Uani 1 1 d . . . . .
H50 H 0.122500 0.361091 0.476551 0.064 Uiso 1 1 calc R U . A 1
C51 C 0.18776(18) 0.38589(15) 0.38603(14) 0.0524(5) Uani 1 1 d . . . . .
H51 H 0.166913 0.318980 0.354352 0.063 Uiso 1 1 calc R U . A 1
C52 C 0.24343(17) 0.45774(15) 0.36072(12) 0.0452(4) Uani 1 1 d . . . . .
H52 H 0.260697 0.440512 0.311032 0.054 Uiso 1 1 calc R U . A 1
C53 C 0.27492(17) 0.55531(15) 0.40669(13) 0.0453(4) Uani 1 1 d . . . . .
H53 H 0.314216 0.604806 0.388681 0.054 Uiso 1 1 calc R U . A 1
C54 C 0.24992(17) 0.58151(15) 0.47831(13) 0.0477(4) Uani 1 1 d . . . . .
H54 H 0.271644 0.648740 0.509786 0.057 Uiso 1 1 calc R U . A 1
C55 C 0.7394(3) 1.0879(2) 0.87659(15) 0.0592(9) Uani 0.691(6) 1 d G U P D 1
H55 H 0.729645 1.065637 0.814821 0.071 Uiso 0.691(6) 1 calc R U P D 1
C56 C 0.7550(3) 1.03425(19) 0.92915(18) 0.0552(8) Uani 0.691(6) 1 d G U P D 1
H56 H 0.755890 0.975369 0.903309 0.066 Uiso 0.691(6) 1 calc R U P D 1
C57 C 0.7693(4) 1.0668(2) 1.01952(17) 0.0770(11) Uani 0.691(6) 1 d G U P D 1
H57 H 0.779986 1.030140 1.055449 0.092 Uiso 0.691(6) 1 calc R U P D 1
C58 C 0.7681(4) 1.1529(2) 1.05733(18) 0.0806(11) Uani 0.691(6) 1 d G U P D 1
H58 H 0.777837 1.175179 1.119101 0.097 Uiso 0.691(6) 1 calc R U P D 1
C59 C 0.7525(3) 1.2066(2) 1.0048(2) 0.0680(10) Uani 0.691(6) 1 d G U P D 1
H59 H 0.751592 1.265449 1.030614 0.082 Uiso 0.691(6) 1 calc R U P D 1
C60 C 0.7382(3) 1.1740(2) 0.91440(19) 0.0586(9) Uani 0.691(6) 1 d G U P D 1
H60 H 0.727496 1.210680 0.878474 0.070 Uiso 0.691(6) 1 calc R U P D 1
C55B C 0.7571(8) 1.0715(7) 0.8954(6) 0.068(2) Uani 0.309(6) 1 d G U P D 2
H55B H 0.779841 1.051515 0.850128 0.082 Uiso 0.309(6) 1 calc R U P D 2
C56B C 0.7293(8) 1.0142(6) 0.9437(6) 0.087(2) Uani 0.309(6) 1 d G U P D 2
H56B H 0.733088 0.955138 0.931461 0.105 Uiso 0.309(6) 1 calc R U P D 2
C57B C 0.6959(9) 1.0435(6) 1.0099(5) 0.091(2) Uani 0.309(6) 1 d G U P D 2
H57B H 0.676964 1.004354 1.042967 0.109 Uiso 0.309(6) 1 calc R U P D 2
C58B C 0.6904(9) 1.1300(6) 1.0279(5) 0.0763(19) Uani 0.309(6) 1 d G U P D 2
H58B H 0.667594 1.149947 1.073142 0.092 Uiso 0.309(6) 1 calc R U P D 2
C59B C 0.7182(8) 1.1872(5) 0.9796(6) 0.074(2) Uani 0.309(6) 1 d G U P D 2
H59B H 0.714346 1.246324 0.991809 0.089 Uiso 0.309(6) 1 calc R U P D 2
C60B C 0.7515(8) 1.1580(7) 0.9133(5) 0.075(2) Uani 0.309(6) 1 d G U P D 2
H60B H 0.770470 1.197111 0.880303 0.090 Uiso 0.309(6) 1 calc R U P D 2
C61 C 0.5468(5) 0.7985(4) 1.0392(5) 0.0843(18) Uani 0.395(3) 1 d G U P E 1
H61 H 0.529154 0.849155 1.034258 0.101 Uiso 0.395(3) 1 calc R U P E 1
C62 C 0.5894(6) 0.7633(6) 0.9831(4) 0.0770(17) Uani 0.395(3) 1 d G U P E 1
H62 H 0.600892 0.789955 0.939876 0.092 Uiso 0.395(3) 1 calc R U P E 1
C63 C 0.6153(6) 0.6892(6) 0.9904(5) 0.083(2) Uani 0.395(3) 1 d G U P E 1
H63 H 0.644413 0.665190 0.952074 0.099 Uiso 0.395(3) 1 calc R U P E 1
C64 C 0.5985(6) 0.6503(5) 1.0537(5) 0.0868(18) Uani 0.395(3) 1 d G U P E 1
H64 H 0.616196 0.599625 1.058654 0.104 Uiso 0.395(3) 1 calc R U P E 1
C65 C 0.5559(6) 0.6854(6) 1.1098(4) 0.090(2) Uani 0.395(3) 1 d G U P E 1
H65 H 0.544459 0.658824 1.153036 0.108 Uiso 0.395(3) 1 calc R U P E 1
C66 C 0.5301(6) 0.7596(6) 1.1025(4) 0.0858(19) Uani 0.395(3) 1 d G U P E 1
H66 H 0.500937 0.783589 1.140840 0.103 Uiso 0.395(3) 1 calc R U P E 1
C61B C 0.5613(8) 0.8362(7) 0.9983(6) 0.085(2) Uani 0.229(3) 1 d G U P F 2
H61B H 0.557163 0.886349 0.978994 0.102 Uiso 0.229(3) 1 calc R U P F 2
C62B C 0.5993(10) 0.7777(9) 0.9585(7) 0.086(2) Uani 0.229(3) 1 d G U P F 2
H62B H 0.621218 0.787932 0.912055 0.104 Uiso 0.229(3) 1 calc R U P F 2
C63B C 0.6054(10) 0.7044(8) 0.9867(8) 0.082(2) Uani 0.229(3) 1 d G U P F 2
H63B H 0.631379 0.664410 0.959499 0.099 Uiso 0.229(3) 1 calc R U P F 2
C64B C 0.5734(10) 0.6895(7) 1.0546(7) 0.087(2) Uani 0.229(3) 1 d G U P F 2
H64B H 0.577485 0.639303 1.073884 0.105 Uiso 0.229(3) 1 calc R U P F 2
C65B C 0.5353(10) 0.7479(8) 1.0944(6) 0.085(2) Uani 0.229(3) 1 d G U P F 2
H65B H 0.513430 0.737719 1.140825 0.102 Uiso 0.229(3) 1 calc R U P F 2
C66B C 0.5293(9) 0.8213(8) 1.0662(7) 0.082(2) Uani 0.229(3) 1 d G U P F 2
H66B H 0.503268 0.861242 1.093381 0.098 Uiso 0.229(3) 1 calc R U P F 2
C61C C 0.5702(6) 0.7733(5) 1.0116(5) 0.0889(19) Uani 0.376(3) 1 d G U P G 3
H61C H 0.569011 0.817605 0.982982 0.107 Uiso 0.376(3) 1 calc R U P G 3
C62C C 0.6054(6) 0.7065(6) 0.9840(4) 0.0793(19) Uani 0.376(3) 1 d G U P G 3
H62C H 0.628407 0.705207 0.936471 0.095 Uiso 0.376(3) 1 calc R U P G 3
C63C C 0.6071(6) 0.6416(5) 1.0259(5) 0.0763(18) Uani 0.376(3) 1 d G U P G 3
H63C H 0.631219 0.595958 1.007048 0.092 Uiso 0.376(3) 1 calc R U P G 3
C64C C 0.5735(6) 0.6435(5) 1.0955(4) 0.0849(19) Uani 0.376(3) 1 d G U P G 3
H64C H 0.574635 0.599106 1.124137 0.102 Uiso 0.376(3) 1 calc R U P G 3
C65C C 0.5382(6) 0.7102(6) 1.1231(4) 0.0829(19) Uani 0.376(3) 1 d G U P G 3
H65C H 0.515237 0.711503 1.170649 0.100 Uiso 0.376(3) 1 calc R U P G 3
C66C C 0.5365(6) 0.7751(5) 1.0812(5) 0.085(2) Uani 0.376(3) 1 d G U P G 3
H66C H 0.512425 0.820754 1.100073 0.102 Uiso 0.376(3) 1 calc R U P G 3

loop_
_atom_site_aniso_label
_atom_site_aniso_U_11
_atom_site_aniso_U_22
_atom_site_aniso_U_33
_atom_site_aniso_U_23
_atom_site_aniso_U_13
_atom_site_aniso_U_12
Ca1 0.02909(16) 0.03481(17) 0.02588(16) 0.00883(12) 0.01242(12) 0.01636(13)
Ca1B 0.02909(16) 0.03481(17) 0.02588(16) 0.00883(12) 0.01242(12) 0.01636(13)
N1 0.0223(5) 0.0253(5) 0.0289(5) 0.0137(5) 0.0130(4) 0.0144(4)
C1 0.0216(6) 0.0233(6) 0.0274(6) 0.0106(5) 0.0124(5) 0.0128(5)
C2 0.0245(6) 0.0239(6) 0.0272(6) 0.0105(5) 0.0132(5) 0.0141(5)
C3 0.0274(6) 0.0234(6) 0.0291(6) 0.0114(5) 0.0141(5) 0.0133(5)
C4 0.0248(6) 0.0227(6) 0.0312(7) 0.0083(5) 0.0132(5) 0.0098(5)
C5 0.0221(6) 0.0252(6) 0.0298(7) 0.0088(5) 0.0105(5) 0.0116(5)
C6 0.0225(6) 0.0231(6) 0.0274(6) 0.0102(5) 0.0114(5) 0.0126(5)
C7 0.0217(6) 0.0232(6) 0.0261(6) 0.0093(5) 0.0110(5) 0.0121(5)
C8 0.0216(6) 0.0248(6) 0.0253(6) 0.0082(5) 0.0086(5) 0.0120(5)
C9 0.0250(6) 0.0262(6) 0.0242(6) 0.0096(5) 0.0095(5) 0.0155(5)
C10 0.0255(6) 0.0238(6) 0.0264(6) 0.0113(5) 0.0116(5) 0.0134(5)
C11 0.0207(6) 0.0243(6) 0.0252(6) 0.0101(5) 0.0108(5) 0.0121(5)
C12 0.0209(6) 0.0244(6) 0.0247(6) 0.0102(5) 0.0111(5) 0.0135(5)
C13 0.0238(6) 0.0204(6) 0.0310(7) 0.0114(5) 0.0124(5) 0.0119(5)
C14 0.0288(6) 0.0288(7) 0.0310(7) 0.0143(6) 0.0156(5) 0.0171(6)
C15 0.0276(6) 0.0294(7) 0.0385(8) 0.0153(6) 0.0178(6) 0.0173(6)
C16 0.0251(6) 0.0314(7) 0.0367(8) 0.0154(6) 0.0110(6) 0.0156(6)
C17 0.0260(6) 0.0259(7) 0.0294(7) 0.0109(5) 0.0097(5) 0.0111(5)
C18 0.0259(6) 0.0245(6) 0.0305(7) 0.0110(5) 0.0137(5) 0.0124(5)
C19 0.0381(8) 0.0440(9) 0.0503(9) 0.0238(8) 0.0281(7) 0.0284(7)
C20 0.0607(12) 0.0764(14) 0.0540(11) 0.0307(10) 0.0400(10) 0.0484(11)
C21 0.0415(9) 0.0564(11) 0.0739(13) 0.0330(10) 0.0365(9) 0.0287(9)
C22 0.0632(12) 0.0528(11) 0.0733(13) 0.0328(10) 0.0443(11) 0.0439(10)
C23 0.0334(8) 0.0350(8) 0.0296(7) 0.0125(6) 0.0076(6) 0.0132(6)
C24 0.0391(9) 0.0496(10) 0.0382(9) 0.0149(8) 0.0058(7) 0.0171(8)
C25 0.0705(13) 0.0464(10) 0.0391(9) 0.0245(8) 0.0156(9) 0.0287(10)
C26 0.0563(11) 0.0643(12) 0.0360(9) 0.0259(9) 0.0224(8) 0.0312(10)
C27 0.0266(7) 0.0263(7) 0.0413(8) 0.0136(6) 0.0132(6) 0.0075(6)
C28 0.0375(9) 0.0331(8) 0.0622(12) 0.0264(8) 0.0158(8) 0.0073(7)
C29 0.0305(8) 0.0450(9) 0.0565(11) 0.0211(8) 0.0240(8) 0.0122(7)
C30 0.0378(8) 0.0282(8) 0.0438(9) 0.0060(7) 0.0111(7) 0.0050(7)
C31 0.0280(6) 0.0285(7) 0.0286(7) 0.0113(6) 0.0062(5) 0.0166(6)
C32 0.0420(9) 0.0538(10) 0.0495(10) 0.0244(8) 0.0198(8) 0.0365(8)
C33 0.0404(8) 0.0362(8) 0.0300(7) 0.0119(6) 0.0032(6) 0.0192(7)
C34 0.0365(8) 0.0322(8) 0.0436(9) 0.0194(7) 0.0052(7) 0.0178(7)
C35 0.0219(6) 0.0258(6) 0.0249(6) 0.0132(5) 0.0118(5) 0.0128(5)
C36 0.0255(6) 0.0262(6) 0.0308(7) 0.0132(5) 0.0140(5) 0.0157(5)
C37 0.0256(6) 0.0242(6) 0.0311(7) 0.0120(5) 0.0116(5) 0.0120(5)
C38 0.0226(6) 0.0298(7) 0.0337(7) 0.0144(6) 0.0138(5) 0.0120(5)
C39 0.0250(6) 0.0318(7) 0.0270(6) 0.0123(5) 0.0141(5) 0.0160(6)
C40 0.0247(6) 0.0257(6) 0.0249(6) 0.0097(5) 0.0120(5) 0.0134(5)
C41 0.0296(7) 0.0241(7) 0.0506(10) 0.0111(7) 0.0140(7) 0.0125(6)
C42 0.0635(14) 0.0369(11) 0.0665(15) -0.0050(10) 0.0341(12) 0.0106(10)
C43 0.0517(12) 0.0321(10) 0.0905(18) 0.0248(11) 0.0093(12) 0.0218(9)
C44 0.0296(9) 0.0262(9) 0.0796(16) 0.0104(9) 0.0155(9) 0.0082(7)
C41B 0.0296(7) 0.0241(7) 0.0506(10) 0.0111(7) 0.0140(7) 0.0125(6)
C42B 0.052(7) 0.030(6) 0.066(7) 0.011(6) 0.004(6) 0.012(6)
C43B 0.049(6) 0.025(6) 0.071(7) 0.009(6) 0.017(5) 0.020(5)
C44B 0.059(7) 0.032(7) 0.066(7) 0.018(6) 0.019(6) 0.003(6)
C45 0.0288(10) 0.0452(9) 0.0388(11) 0.0130(9) 0.0190(9) 0.0225(8)
C46 0.060(6) 0.061(6) 0.045(5) 0.026(4) 0.043(4) 0.037(4)
C47 0.042(4) 0.073(6) 0.079(7) 0.002(6) 0.024(5) 0.035(4)
C48 0.043(6) 0.052(5) 0.050(6) 0.029(4) 0.030(4) 0.039(4)
C45B 0.0288(10) 0.0452(9) 0.0388(11) 0.0130(9) 0.0190(9) 0.0225(8)
C46B 0.074(2) 0.116(3) 0.0594(19) 0.046(2) 0.0506(18) 0.066(2)
C47B 0.0293(10) 0.0581(15) 0.0523(15) 0.0169(11) 0.0187(10) 0.0271(10)
C48B 0.0411(17) 0.0520(16) 0.074(3) 0.0011(16) 0.0217(17) 0.0300(13)
C49 0.0367(9) 0.0753(13) 0.0412(9) 0.0240(9) 0.0210(7) 0.0326(9)
C50 0.0370(9) 0.0589(12) 0.0560(11) 0.0372(10) 0.0175(8) 0.0156(8)
C51 0.0504(10) 0.0373(9) 0.0438(10) 0.0095(8) 0.0070(8) 0.0200(8)
C52 0.0465(9) 0.0537(10) 0.0294(8) 0.0124(7) 0.0142(7) 0.0281(9)
C53 0.0446(9) 0.0477(10) 0.0456(9) 0.0270(8) 0.0194(8) 0.0243(8)
C54 0.0463(9) 0.0467(10) 0.0444(9) 0.0147(8) 0.0144(8) 0.0293(8)
C55 0.085(2) 0.0675(18) 0.0500(16) 0.0302(13) 0.0370(15) 0.0544(15)
C56 0.0679(17) 0.0643(17) 0.0556(15) 0.0339(13) 0.0359(13) 0.0439(14)
C57 0.091(2) 0.086(2) 0.0574(17) 0.0378(15) 0.0295(16) 0.0507(19)
C58 0.101(2) 0.088(2) 0.0480(17) 0.0214(15) 0.0430(17) 0.045(2)
C59 0.078(2) 0.0657(19) 0.0574(19) 0.0153(15) 0.0384(17) 0.0369(17)
C60 0.0709(18) 0.0623(17) 0.0525(16) 0.0235(13) 0.0315(13) 0.0428(14)
C55B 0.074(3) 0.088(3) 0.046(3) 0.021(3) 0.030(2) 0.050(3)
C56B 0.089(3) 0.080(3) 0.072(3) 0.017(3) 0.019(3) 0.054(3)
C57B 0.097(3) 0.087(3) 0.061(3) 0.029(3) 0.023(3) 0.041(3)
C58B 0.088(3) 0.081(3) 0.056(3) 0.022(2) 0.037(3) 0.044(3)
C59B 0.086(3) 0.078(3) 0.053(3) 0.023(2) 0.026(3) 0.049(3)
C60B 0.079(3) 0.081(3) 0.055(3) 0.031(3) 0.031(2) 0.034(3)
C61 0.050(2) 0.095(3) 0.061(3) -0.002(2) 0.026(2) 0.020(2)
C62 0.044(2) 0.092(3) 0.052(2) 0.002(2) 0.0226(18) 0.017(2)
C63 0.053(2) 0.087(3) 0.052(2) -0.003(2) 0.017(2) 0.018(2)
C64 0.052(2) 0.099(3) 0.061(3) -0.007(2) 0.030(2) 0.021(2)
C65 0.062(2) 0.092(3) 0.065(2) 0.003(2) 0.030(2) 0.016(2)
C66 0.057(2) 0.096(3) 0.062(2) 0.002(2) 0.033(2) 0.020(2)
C61B 0.052(3) 0.091(3) 0.061(3) 0.000(3) 0.019(3) 0.021(3)
C62B 0.047(3) 0.097(3) 0.058(3) -0.008(3) 0.020(3) 0.018(3)
C63B 0.051(3) 0.091(3) 0.055(3) -0.007(3) 0.022(2) 0.020(3)
C64B 0.055(2) 0.093(3) 0.063(3) -0.003(2) 0.021(2) 0.022(2)
C65B 0.055(3) 0.096(3) 0.061(3) 0.001(3) 0.028(2) 0.021(3)
C66B 0.049(3) 0.091(3) 0.061(3) -0.006(3) 0.026(2) 0.023(3)
C61C 0.057(2) 0.094(3) 0.058(2) 0.002(2) 0.019(2) 0.016(2)
C62C 0.049(2) 0.090(3) 0.049(2) -0.007(2) 0.021(2) 0.018(2)
C63C 0.056(2) 0.092(3) 0.051(3) 0.000(2) 0.036(2) 0.022(2)
C64C 0.063(2) 0.095(3) 0.058(2) 0.006(2) 0.035(2) 0.020(2)
C65C 0.054(2) 0.093(3) 0.065(3) 0.000(2) 0.033(2) 0.023(2)
C66C 0.053(2) 0.095(3) 0.061(2) 0.000(2) 0.025(2) 0.023(2)

loop_
_atom_type_symbol
_atom_type_description
_atom_type_scat_dispersion_real
_atom_type_scat_dispersion_imag
_atom_type_scat_source
C C 0.0148 0.0070 'International Tables Vol C Tables 4.2.6.8 and 6.1.1.4'
H H 0.0000 0.0000 'International Tables Vol C Tables 4.2.6.8 and 6.1.1.4'
N N 0.0253 0.0136 'International Tables Vol C Tables 4.2.6.8 and 6.1.1.4'
Ca Ca 0.3953 1.0257 'International Tables Vol C Tables 4.2.6.8 and 6.1.1.4'

loop_
_geom_angle_atom_site_label_1
_geom_angle_atom_site_label_2
_geom_angle_atom_site_label_3
_geom_angle
_geom_angle_site_symmetry_1
_geom_angle_site_symmetry_3
_geom_angle_publ_flag
N1 Ca1 C54 98.73(5) . . ?
N1 Ca1 C53 115.97(5) . . ?
C54 Ca1 C53 27.70(6) . . ?
N1 Ca1 C12 27.95(4) . . ?
C54 Ca1 C12 123.65(5) . . ?
C53 Ca1 C12 143.89(5) . . ?
N1 Ca1 C49 104.54(5) . . ?
C54 Ca1 C49 27.48(6) . . ?
C53 Ca1 C49 48.24(6) . . ?
C12 Ca1 C49 119.91(5) . . ?
N1 Ca1 C52 143.13(5) . . ?
C54 Ca1 C52 48.33(5) . . ?
C53 Ca1 C52 27.17(5) . . ?
C12 Ca1 C52 171.05(5) . . ?
C49 Ca1 C52 55.54(5) . . ?
N1 Ca1 C35 69.11(4) . . ?
C54 Ca1 C35 112.30(5) . . ?
C53 Ca1 C35 137.22(5) . . ?
C12 Ca1 C35 51.13(4) . . ?
C49 Ca1 C35 88.97(5) . . ?
C52 Ca1 C35 132.55(5) . . ?
N1 Ca1 C50 128.04(6) . . ?
C54 Ca1 C50 48.31(6) . . ?
C53 Ca1 C50 55.78(5) . . ?
C12 Ca1 C50 133.19(5) . . ?
C49 Ca1 C50 27.13(6) . . ?
C52 Ca1 C50 46.97(6) . . ?
C35 Ca1 C50 86.70(5) . . ?
N1 Ca1 C51 151.95(5) . . ?
C54 Ca1 C51 55.96(6) . . ?
C53 Ca1 C51 47.34(5) . . ?
C12 Ca1 C51 157.74(5) . . ?
C49 Ca1 C51 47.49(6) . . ?
C52 Ca1 C51 26.16(6) . . ?
C35 Ca1 C51 106.95(5) . . ?
C50 Ca1 C51 26.65(6) . . ?
N1 Ca1 C11 51.86(4) . . ?
C54 Ca1 C11 130.89(5) . . ?
C53 Ca1 C11 158.54(5) . . ?
C12 Ca1 C11 26.58(3) . . ?
C49 Ca1 C11 113.55(5) . . ?
C52 Ca1 C11 159.54(5) . . ?
C35 Ca1 C11 27.98(3) . . ?
C50 Ca1 C11 114.68(5) . . ?
C51 Ca1 C11 133.38(5) . . ?
N1 Ca1 Ca1 118.39(3) . 2_666 ?
C54 Ca1 Ca1 123.26(4) . 2_666 ?
C53 Ca1 Ca1 95.57(4) . 2_666 ?
C12 Ca1 Ca1 105.96(3) . 2_666 ?
C49 Ca1 Ca1 134.02(4) . 2_666 ?
C52 Ca1 Ca1 79.44(4) . 2_666 ?
C35 Ca1 Ca1 120.11(3) . 2_666 ?
C50 Ca1 Ca1 113.55(5) . 2_666 ?
C51 Ca1 Ca1 88.11(5) . 2_666 ?
C11 Ca1 Ca1 105.84(3) . 2_666 ?
N1 Ca1 H 97.6(6) . . ?
C54 Ca1 H 98.6(6) . . ?
C53 Ca1 H 75.1(6) . . ?
C12 Ca1 H 103.7(6) . . ?
C49 Ca1 H 123.3(6) . . ?
C52 Ca1 H 75.7(6) . . ?
C35 Ca1 H 147.6(6) . . ?
C50 Ca1 H 122.6(6) . . ?
C51 Ca1 H 98.1(6) . . ?
C11 Ca1 H 121.1(6) . . ?
Ca1 Ca1 H 39.5(6) 2_666 . ?
N1 Ca1B C53 144.3(3) . . ?
N1 Ca1B C54 114.1(3) . . ?
C53 Ca1B C54 30.79(9) . . ?
N1 Ca1B C1 29.49(9) . . ?
C53 Ca1B C1 141.8(3) . . ?
C54 Ca1B C1 122.7(2) . . ?
N1 Ca1B C12 22.79(9) . . ?
C53 Ca1B C12 156.8(3) . . ?
C54 Ca1B C12 127.4(2) . . ?
C1 Ca1B C12 43.80(9) . . ?
N1 Ca1B C52 155.4(3) . . ?
C53 Ca1B C52 26.45(8) . . ?
C54 Ca1B C52 48.99(11) . . ?
C1 Ca1B C52 168.0(3) . . ?
C12 Ca1B C52 146.8(2) . . ?
N1 Ca1B C13 69.24(17) . . ?
C53 Ca1B C13 91.2(2) . . ?
C54 Ca1B C13 80.77(17) . . ?
C1 Ca1B C13 50.72(11) . . ?
C12 Ca1B C13 90.80(16) . . ?
C52 Ca1B C13 117.3(2) . . ?
N1 Ca1B C49 104.1(2) . . ?
C53 Ca1B C49 47.85(12) . . ?
C54 Ca1B C49 25.61(8) . . ?
C1 Ca1B C49 125.0(2) . . ?
C12 Ca1B C49 109.06(19) . . ?
C52 Ca1B C49 52.53(11) . . ?
C13 Ca1B C49 98.63(18) . . ?
N1 Ca1B C2 52.69(14) . . ?
C53 Ca1B C2 117.4(2) . . ?
C54 Ca1B C2 107.5(2) . . ?
C1 Ca1B C2 26.42(7) . . ?
C12 Ca1B C2 70.07(13) . . ?
C52 Ca1B C2 142.0(2) . . ?
C13 Ca1B C2 27.40(6) . . ?
C49 Ca1B C2 121.6(2) . . ?
N1 Ca1B Ca1B 114.8(3) . 2_666 ?
C53 Ca1B Ca1B 97.6(2) . 2_666 ?
C54 Ca1B Ca1B 120.4(3) . 2_666 ?
C1 Ca1B Ca1B 116.8(2) . 2_666 ?
C12 Ca1B Ca1B 92.6(2) . 2_666 ?
C52 Ca1B Ca1B 72.88(17) . 2_666 ?
C13 Ca1B Ca1B 148.6(3) . 2_666 ?
C49 Ca1B Ca1B 109.6(2) . 2_666 ?
C2 Ca1B Ca1B 128.7(3) . 2_666 ?
N1 Ca1B H 123.1(8) . . ?
C53 Ca1B H 90.7(7) . . ?
C54 Ca1B H 121.4(7) . . ?
C1 Ca1B H 103.1(7) . . ?
C12 Ca1B H 110.7(7) . . ?
C52 Ca1B H 79.0(7) . . ?
C13 Ca1B H 107.6(7) . . ?
C49 Ca1B H 131.4(8) . . ?
C2 Ca1B H 97.7(7) . . ?
Ca1B Ca1B H 42.6(7) 2_666 . ?
C12 N1 C1 104.24(10) . . ?
C12 N1 Ca1B 121.0(2) . . ?
C1 N1 Ca1B 102.2(2) . . ?
C12 N1 Ca1 99.05(8) . . ?
C1 N1 Ca1 125.51(9) . . ?
N1 C1 C2 128.50(12) . . ?
N1 C1 C6 112.52(11) . . ?
C2 C1 C6 118.94(12) . . ?
N1 C1 Ca1B 48.31(15) . . ?
C2 C1 Ca1B 92.73(16) . . ?
C6 C1 Ca1B 131.74(16) . . ?
C3 C2 C1 117.74(12) . . ?
C3 C2 C13 119.23(12) . . ?
C1 C2 C13 122.79(12) . . ?
C3 C2 Ca1B 145.80(14) . . ?
C1 C2 Ca1B 60.86(14) . . ?
C13 C2 Ca1B 75.01(14) . . ?
C2 C3 C4 123.91(13) . . ?
C2 C3 H3 118.0 . . ?
C4 C3 H3 118.0 . . ?
C5 C4 C3 117.72(13) . . ?
C5 C4 C27 119.43(13) . . ?
C3 C4 C27 122.75(13) . . ?
C4 C5 C6 120.22(13) . . ?
C4 C5 H5 119.9 . . ?
C6 C5 H5 119.9 . . ?
C5 C6 C1 121.43(12) . . ?
C5 C6 C7 133.13(12) . . ?
C1 C6 C7 105.41(11) . . ?
C8 C7 C12 121.09(12) . . ?
C8 C7 C6 133.81(12) . . ?
C12 C7 C6 105.01(11) . . ?
C7 C8 C9 120.05(12) . . ?
C7 C8 H8 120.0 . . ?
C9 C8 H8 120.0 . . ?
C8 C9 C10 118.31(12) . . ?
C8 C9 C31 119.57(12) . . ?
C10 C9 C31 122.11(12) . . ?
C11 C10 C9 123.43(13) . . ?
C11 C10 H10 118.3 . . ?
C9 C10 H10 118.3 . . ?
C10 C11 C12 117.72(12) . . ?
C10 C11 C35 119.27(12) . . ?
C12 C11 C35 122.88(11) . . ?
C10 C11 Ca1 142.49(9) . . ?
C12 C11 Ca1 67.54(7) . . ?
C35 C11 Ca1 70.23(7) . . ?
N1 C12 C11 127.72(12) . . ?
N1 C12 C7 112.82(11) . . ?
C11 C12 C7 119.34(12) . . ?
N1 C12 Ca1 53.00(6) . . ?
C11 C12 Ca1 85.88(8) . . ?
C7 C12 Ca1 135.02(9) . . ?
N1 C12 Ca1B 36.22(13) . . ?
C11 C12 Ca1B 105.99(15) . . ?
C7 C12 Ca1B 122.15(15) . . ?
C18 C13 C14 119.34(12) . . ?
C18 C13 C2 122.05(12) . . ?
C14 C13 C2 118.35(12) . . ?
C18 C13 Ca1B 89.39(14) . . ?
C14 C13 Ca1B 108.67(15) . . ?
C2 C13 Ca1B 77.59(13) . . ?
C15 C14 C13 121.26(13) . . ?
C15 C14 H14 119.4 . . ?
C13 C14 H14 119.4 . . ?
C14 C15 C16 117.70(13) . . ?
C14 C15 C19 122.24(14) . . ?
C16 C15 C19 120.05(13) . . ?
C15 C16 C17 122.86(13) . . ?
C15 C16 H16 118.6 . . ?
C17 C16 H16 118.6 . . ?
C18 C17 C16 117.42(13) . . ?
C18 C17 C23 122.89(13) . . ?
C16 C17 C23 119.62(13) . . ?
C13 C18 C17 121.38(13) . . ?
C13 C18 H18 119.3 . . ?
C17 C18 H18 119.3 . . ?
C15 C19 C20 112.33(13) . . ?
C15 C19 C22 109.61(14) . . ?
C20 C19 C22 107.92(16) . . ?
C15 C19 C21 109.09(14) . . ?
C20 C19 C21 108.42(16) . . ?
C22 C19 C21 109.43(15) . . ?
C19 C20 H20A 109.5 . . ?
C19 C20 H20B 109.5 . . ?
H20A C20 H20B 109.5 . . ?
C19 C20 H20C 109.5 . . ?
H20A C20 H20C 109.5 . . ?
H20B C20 H20C 109.5 . . ?
C19 C21 H21A 109.5 . . ?
C19 C21 H21B 109.5 . . ?
H21A C21 H21B 109.5 . . ?
C19 C21 H21C 109.5 . . ?
H21A C21 H21C 109.5 . . ?
H21B C21 H21C 109.5 . . ?
C19 C22 H22A 109.5 . . ?
C19 C22 H22B 109.5 . . ?
H22A C22 H22B 109.5 . . ?
C19 C22 H22C 109.5 . . ?
H22A C22 H22C 109.5 . . ?
H22B C22 H22C 109.5 . . ?
C26 C23 C24 109.51(15) . . ?
C26 C23 C17 112.37(13) . . ?
C24 C23 C17 110.72(14) . . ?
C26 C23 C25 107.68(16) . . ?
C24 C23 C25 106.97(15) . . ?
C17 C23 C25 109.40(13) . . ?
C23 C24 H24A 109.5 . . ?
C23 C24 H24B 109.5 . . ?
H24A C24 H24B 109.5 . . ?
C23 C24 H24C 109.5 . . ?
H24A C24 H24C 109.5 . . ?
H24B C24 H24C 109.5 . . ?
C23 C25 H25A 109.5 . . ?
C23 C25 H25B 109.5 . . ?
H25A C25 H25B 109.5 . . ?
C23 C25 H25C 109.5 . . ?
H25A C25 H25C 109.5 . . ?
H25B C25 H25C 109.5 . . ?
C23 C26 H26A 109.5 . . ?
C23 C26 H26B 109.5 . . ?
H26A C26 H26B 109.5 . . ?
C23 C26 H26C 109.5 . . ?
H26A C26 H26C 109.5 . . ?
H26B C26 H26C 109.5 . . ?
C29 C27 C28 108.29(15) . . ?
C29 C27 C30 109.62(14) . . ?
C28 C27 C30 107.99(15) . . ?
C29 C27 C4 109.90(13) . . ?
C28 C27 C4 112.24(13) . . ?
C30 C27 C4 108.76(13) . . ?
C27 C28 H28A 109.5 . . ?
C27 C28 H28B 109.5 . . ?
H28A C28 H28B 109.5 . . ?
C27 C28 H28C 109.5 . . ?
H28A C28 H28C 109.5 . . ?
H28B C28 H28C 109.5 . . ?
C27 C29 H29A 109.5 . . ?
C27 C29 H29B 109.5 . . ?
H29A C29 H29B 109.5 . . ?
C27 C29 H29C 109.5 . . ?
H29A C29 H29C 109.5 . . ?
H29B C29 H29C 109.5 . . ?
C27 C30 H30A 109.5 . . ?
C27 C30 H30B 109.5 . . ?
H30A C30 H30B 109.5 . . ?
C27 C30 H30C 109.5 . . ?
H30A C30 H30C 109.5 . . ?
H30B C30 H30C 109.5 . . ?
C34 C31 C33 108.46(13) . . ?
C34 C31 C9 112.21(12) . . ?
C33 C31 C9 109.62(12) . . ?
C34 C31 C32 108.52(14) . . ?
C33 C31 C32 109.11(14) . . ?
C9 C31 C32 108.87(12) . . ?
C31 C32 H32A 109.5 . . ?
C31 C32 H32B 109.5 . . ?
H32A C32 H32B 109.5 . . ?
C31 C32 H32C 109.5 . . ?
H32A C32 H32C 109.5 . . ?
H32B C32 H32C 109.5 . . ?
C31 C33 H33A 109.5 . . ?
C31 C33 H33B 109.5 . . ?
H33A C33 H33B 109.5 . . ?
C31 C33 H33C 109.5 . . ?
H33A C33 H33C 109.5 . . ?
H33B C33 H33C 109.5 . . ?
C31 C34 H34A 109.5 . . ?
C31 C34 H34B 109.5 . . ?
H34A C34 H34B 109.5 . . ?
C31 C34 H34C 109.5 . . ?
H34A C34 H34C 109.5 . . ?
H34B C34 H34C 109.5 . . ?
C36 C35 C40 119.16(12) . . ?
C36 C35 C11 121.19(12) . . ?
C40 C35 C11 119.43(12) . . ?
C36 C35 Ca1 93.79(8) . . ?
C40 C35 Ca1 99.07(8) . . ?
C11 C35 Ca1 81.79(7) . . ?
C35 C36 C37 121.48(12) . . ?
C35 C36 H36 119.3 . . ?
C37 C36 H36 119.3 . . ?
C38 C37 C36 117.56(13) . . ?
C38 C37 C41B 121.0(8) . . ?
C36 C37 C41B 121.0(8) . . ?
C38 C37 C41 122.60(14) . . ?
C36 C37 C41 119.82(14) . . ?
C37 C38 C39 122.56(13) . . ?
C37 C38 H38 118.7 . . ?
C39 C38 H38 118.7 . . ?
C40 C39 C38 118.11(12) . . ?
C40 C39 C45 118.0(6) . . ?
C38 C39 C45 123.0(6) . . ?
C40 C39 C45B 122.05(17) . . ?
C38 C39 C45B 119.73(17) . . ?
C39 C40 C35 121.01(13) . . ?
C39 C40 H40 119.5 . . ?
C35 C40 H40 119.5 . . ?
C42 C41 C44 108.1(2) . . ?
C42 C41 C43 109.6(2) . . ?
C44 C41 C43 108.2(2) . . ?
C42 C41 C37 110.11(19) . . ?
C44 C41 C37 112.50(18) . . ?
C43 C41 C37 108.39(19) . . ?
C41 C42 H42A 109.5 . . ?
C41 C42 H42B 109.5 . . ?
H42A C42 H42B 109.5 . . ?
C41 C42 H42C 109.5 . . ?
H42A C42 H42C 109.5 . . ?
H42B C42 H42C 109.5 . . ?
C41 C43 H43A 109.5 . . ?
C41 C43 H43B 109.5 . . ?
H43A C43 H43B 109.5 . . ?
C41 C43 H43C 109.5 . . ?
H43A C43 H43C 109.5 . . ?
H43B C43 H43C 109.5 . . ?
C41 C44 H44A 109.5 . . ?
C41 C44 H44B 109.5 . . ?
H44A C44 H44B 109.5 . . ?
C41 C44 H44C 109.5 . . ?
H44A C44 H44C 109.5 . . ?
H44B C44 H44C 109.5 . . ?
C42B C41B C37 105.0(15) . . ?
C42B C41B C43B 109.7(14) . . ?
C37 C41B C43B 113.5(15) . . ?
C42B C41B C44B 109.2(14) . . ?
C37 C41B C44B 112.1(16) . . ?
C43B C41B C44B 107.2(14) . . ?
C41B C42B H42D 109.5 . . ?
C41B C42B H42E 109.5 . . ?
H42D C42B H42E 109.5 . . ?
C41B C42B H42F 109.5 . . ?
H42D C42B H42F 109.5 . . ?
H42E C42B H42F 109.5 . . ?
C41B C43B H43D 109.5 . . ?
C41B C43B H43E 109.5 . . ?
H43D C43B H43E 109.5 . . ?
C41B C43B H43F 109.5 . . ?
H43D C43B H43F 109.5 . . ?
H43E C43B H43F 109.5 . . ?
C41B C44B H44D 109.5 . . ?
C41B C44B H44E 109.5 . . ?
H44D C44B H44E 109.5 . . ?
C41B C44B H44F 109.5 . . ?
H44D C44B H44F 109.5 . . ?
H44E C44B H44F 109.5 . . ?
C39 C45 C47 109.2(12) . . ?
C39 C45 C48 112.3(15) . . ?
C47 C45 C48 109.4(12) . . ?
C39 C45 C46 111.4(12) . . ?
C47 C45 C46 106.7(11) . . ?
C48 C45 C46 107.7(11) . . ?
C45 C46 H46A 109.5 . . ?
C45 C46 H46B 109.5 . . ?
H46A C46 H46B 109.5 . . ?
C45 C46 H46C 109.5 . . ?
H46A C46 H46C 109.5 . . ?
H46B C46 H46C 109.5 . . ?
C45 C47 H47A 109.5 . . ?
C45 C47 H47B 109.5 . . ?
H47A C47 H47B 109.5 . . ?
C45 C47 H47C 109.5 . . ?
H47A C47 H47C 109.5 . . ?
H47B C47 H47C 109.5 . . ?
C45 C48 H48A 109.5 . . ?
C45 C48 H48B 109.5 . . ?
H48A C48 H48B 109.5 . . ?
C45 C48 H48C 109.5 . . ?
H48A C48 H48C 109.5 . . ?
H48B C48 H48C 109.5 . . ?
C47B C45B C48B 108.7(3) . . ?
C47B C45B C46B 107.8(3) . . ?
C48B C45B C46B 109.5(3) . . ?
C47B C45B C39 112.8(3) . . ?
C48B C45B C39 111.2(3) . . ?
C46B C45B C39 106.7(3) . . ?
C45B C46B H46D 109.5 . . ?
C45B C46B H46E 109.5 . . ?
H46D C46B H46E 109.5 . . ?
C45B C46B H46F 109.5 . . ?
H46D C46B H46F 109.5 . . ?
H46E C46B H46F 109.5 . . ?
C45B C47B H47D 109.5 . . ?
C45B C47B H47E 109.5 . . ?
H47D C47B H47E 109.5 . . ?
C45B C47B H47F 109.5 . . ?
H47D C47B H47F 109.5 . . ?
H47E C47B H47F 109.5 . . ?
C45B C48B H48D 109.5 . . ?
C45B C48B H48E 109.5 . . ?
H48D C48B H48E 109.5 . . ?
C45B C48B H48F 109.5 . . ?
H48D C48B H48F 109.5 . . ?
H48E C48B H48F 109.5 . . ?
C54 C49 C50 120.88(18) . . ?
C54 C49 Ca1 73.91(10) . . ?
C50 C49 Ca1 80.24(11) . . ?
C54 C49 Ca1B 55.28(16) . . ?
C50 C49 Ca1B 96.28(16) . . ?
C54 C49 H49 119.6 . . ?
C50 C49 H49 119.6 . . ?
Ca1 C49 H49 116.9 . . ?
C49 C50 C51 118.83(18) . . ?
C49 C50 Ca1 72.64(10) . . ?
C51 C50 Ca1 77.72(11) . . ?
C49 C50 H50 120.6 . . ?
C51 C50 H50 120.6 . . ?
Ca1 C50 H50 120.1 . . ?
C52 C51 C50 119.94(18) . . ?
C52 C51 Ca1 74.47(11) . . ?
C50 C51 Ca1 75.62(11) . . ?
C52 C51 H51 120.0 . . ?
C50 C51 H51 120.0 . . ?
Ca1 C51 H51 121.0 . . ?
C51 C52 C53 120.53(18) . . ?
C51 C52 Ca1 79.37(11) . . ?
C53 C52 Ca1 72.56(10) . . ?
C51 C52 Ca1B 98.09(17) . . ?
C53 C52 Ca1B 55.89(15) . . ?
C51 C52 H52 119.7 . . ?
C53 C52 H52 119.7 . . ?
Ca1 C52 H52 119.2 . . ?
C54 C53 C52 120.57(18) . . ?
C54 C53 Ca1B 76.48(17) . . ?
C52 C53 Ca1B 97.66(18) . . ?
C54 C53 Ca1 75.18(10) . . ?
C52 C53 Ca1 80.27(10) . . ?
C54 C53 H53 119.7 . . ?
C52 C53 H53 119.7 . . ?
Ca1 C53 H53 115.4 . . ?
C49 C54 C53 119.25(18) . . ?
C49 C54 Ca1B 99.12(19) . . ?
C53 C54 Ca1B 72.74(17) . . ?
C49 C54 Ca1 78.61(11) . . ?
C53 C54 Ca1 77.12(11) . . ?
C49 C54 H54 120.4 . . ?
C53 C54 H54 120.4 . . ?
Ca1 C54 H54 114.6 . . ?
C56 C55 C60 120.0 . . ?
C56 C55 H55 120.0 . . ?
C60 C55 H55 120.0 . . ?
C57 C56 C55 120.0 . . ?
C57 C56 H56 120.0 . . ?
C55 C56 H56 120.0 . . ?
C56 C57 C58 120.0 . . ?
C56 C57 H57 120.0 . . ?
C58 C57 H57 120.0 . . ?
C59 C58 C57 120.0 . . ?
C59 C58 H58 120.0 . . ?
C57 C58 H58 120.0 . . ?
C58 C59 C60 120.0 . . ?
C58 C59 H59 120.0 . . ?
C60 C59 H59 120.0 . . ?
C59 C60 C55 120.0 . . ?
C59 C60 H60 120.0 . . ?
C55 C60 H60 120.0 . . ?
C56B C55B C60B 120.0 . . ?
C56B C55B H55B 120.0 . . ?
C60B C55B H55B 120.0 . . ?
C55B C56B C57B 120.0 . . ?
C55B C56B H56B 120.0 . . ?
C57B C56B H56B 120.0 . . ?
C56B C57B C58B 120.0 . . ?
C56B C57B H57B 120.0 . . ?
C58B C57B H57B 120.0 . . ?
C57B C58B C59B 120.0 . . ?
C57B C58B H58B 120.0 . . ?
C59B C58B H58B 120.0 . . ?
C60B C59B C58B 120.0 . . ?
C60B C59B H59B 120.0 . . ?
C58B C59B H59B 120.0 . . ?
C59B C60B C55B 120.0 . . ?
C59B C60B H60B 120.0 . . ?
C55B C60B H60B 120.0 . . ?
C62 C61 C66 120.0 . . ?
C62 C61 H61 120.0 . . ?
C66 C61 H61 120.0 . . ?
C63 C62 C61 120.0 . . ?
C63 C62 H62 120.0 . . ?
C61 C62 H62 120.0 . . ?
C62 C63 C64 120.0 . . ?
C62 C63 H63 120.0 . . ?
C64 C63 H63 120.0 . . ?
C65 C64 C63 120.0 . . ?
C65 C64 H64 120.0 . . ?
C63 C64 H64 120.0 . . ?
C64 C65 C66 120.0 . . ?
C64 C65 H65 120.0 . . ?
C66 C65 H65 120.0 . . ?
C65 C66 C61 120.0 . . ?
C65 C66 H66 120.0 . . ?
C61 C66 H66 120.0 . . ?
C62B C61B C66B 120.0 . . ?
C62B C61B H61B 120.0 . . ?
C66B C61B H61B 120.0 . . ?
C63B C62B C61B 120.0 . . ?
C63B C62B H62B 120.0 . . ?
C61B C62B H62B 120.0 . . ?
C64B C63B C62B 120.0 . . ?
C64B C63B H63B 120.0 . . ?
C62B C63B H63B 120.0 . . ?
C63B C64B C65B 120.0 . . ?
C63B C64B H64B 120.0 . . ?
C65B C64B H64B 120.0 . . ?
C66B C65B C64B 120.0 . . ?
C66B C65B H65B 120.0 . . ?
C64B C65B H65B 120.0 . . ?
C65B C66B C61B 120.0 . . ?
C65B C66B H66B 120.0 . . ?
C61B C66B H66B 120.0 . . ?
C62C C61C C66C 120.0 . . ?
C62C C61C H61C 120.0 . . ?
C66C C61C H61C 120.0 . . ?
C61C C62C C63C 120.0 . . ?
C61C C62C H62C 120.0 . . ?
C63C C62C H62C 120.0 . . ?
C64C C63C C62C 120.0 . . ?
C64C C63C H63C 120.0 . . ?
C62C C63C H63C 120.0 . . ?
C63C C64C C65C 120.0 . . ?
C63C C64C H64C 120.0 . . ?
C65C C64C H64C 120.0 . . ?
C66C C65C C64C 120.0 . . ?
C66C C65C H65C 120.0 . . ?
C64C C65C H65C 120.0 . . ?
C65C C66C C61C 120.0 . . ?
C65C C66C H66C 120.0 . . ?
C61C C66C H66C 120.0 . . ?

loop_
_geom_bond_atom_site_label_1
_geom_bond_atom_site_label_2
_geom_bond_distance
_geom_bond_site_symmetry_2
_geom_bond_publ_flag
Ca1 N1 2.3564(12) . ?
Ca1 C54 2.8588(18) . ?
Ca1 C53 2.8827(18) . ?
Ca1 C12 2.9137(13) . ?
Ca1 C49 2.9167(18) . ?
Ca1 C52 2.9782(17) . ?
Ca1 C35 2.9899(13) . ?
Ca1 C50 3.0117(19) . ?
Ca1 C51 3.0380(19) . ?
Ca1 C11 3.1446(14) . ?
Ca1 Ca1 3.4495(6) 2_666 ?
Ca1 H 2.26(2) . ?
Ca1B N1 2.110(6) . ?
Ca1B C53 2.564(6) . ?
Ca1B C54 2.611(6) . ?
Ca1B C1 2.761(6) . ?
Ca1B C12 3.060(6) . ?
Ca1B C52 3.070(6) . ?
Ca1B C13 3.123(7) . ?
Ca1B C49 3.136(6) . ?
Ca1B C2 3.158(6) . ?
Ca1B Ca1B 4.137(12) 2_666 ?
Ca1B H 1.84(2) . ?
N1 C12 1.3828(17) . ?
N1 C1 1.3906(17) . ?
C1 C2 1.4065(19) . ?
C1 C6 1.4226(18) . ?
C2 C3 1.3959(19) . ?
C2 C13 1.4881(18) . ?
C3 C4 1.4054(19) . ?
C3 H3 0.9500 . ?
C4 C5 1.389(2) . ?
C4 C27 1.538(2) . ?
C5 C6 1.3951(19) . ?
C5 H5 0.9500 . ?
C6 C7 1.4414(18) . ?
C7 C8 1.3896(18) . ?
C7 C12 1.4267(17) . ?
C8 C9 1.3972(19) . ?
C8 H8 0.9500 . ?
C9 C10 1.4037(18) . ?
C9 C31 1.5342(18) . ?
C10 C11 1.3954(18) . ?
C10 H10 0.9500 . ?
C11 C12 1.4107(18) . ?
C11 C35 1.4905(17) . ?
C13 C18 1.393(2) . ?
C13 C14 1.3954(19) . ?
C14 C15 1.393(2) . ?
C14 H14 0.9500 . ?
C15 C16 1.398(2) . ?
C15 C19 1.531(2) . ?
C16 C17 1.399(2) . ?
C16 H16 0.9500 . ?
C17 C18 1.3976(19) . ?
C17 C23 1.544(2) . ?
C18 H18 0.9500 . ?
C19 C20 1.532(3) . ?
C19 C22 1.533(2) . ?
C19 C21 1.536(3) . ?
C20 H20A 0.9800 . ?
C20 H20B 0.9800 . ?
C20 H20C 0.9800 . ?
C21 H21A 0.9800 . ?
C21 H21B 0.9800 . ?
C21 H21C 0.9800 . ?
C22 H22A 0.9800 . ?
C22 H22B 0.9800 . ?
C22 H22C 0.9800 . ?
C23 C26 1.516(3) . ?
C23 C24 1.532(2) . ?
C23 C25 1.544(3) . ?
C24 H24A 0.9800 . ?
C24 H24B 0.9800 . ?
C24 H24C 0.9800 . ?
C25 H25A 0.9800 . ?
C25 H25B 0.9800 . ?
C25 H25C 0.9800 . ?
C26 H26A 0.9800 . ?
C26 H26B 0.9800 . ?
C26 H26C 0.9800 . ?
C27 C29 1.534(2) . ?
C27 C28 1.535(2) . ?
C27 C30 1.537(2) . ?
C28 H28A 0.9800 . ?
C28 H28B 0.9800 . ?
C28 H28C 0.9800 . ?
C29 H29A 0.9800 . ?
C29 H29B 0.9800 . ?
C29 H29C 0.9800 . ?
C30 H30A 0.9800 . ?
C30 H30B 0.9800 . ?
C30 H30C 0.9800 . ?
C31 C34 1.529(2) . ?
C31 C33 1.531(2) . ?
C31 C32 1.535(2) . ?
C32 H32A 0.9800 . ?
C32 H32B 0.9800 . ?
C32 H32C 0.9800 . ?
C33 H33A 0.9800 . ?
C33 H33B 0.9800 . ?
C33 H33C 0.9800 . ?
C34 H34A 0.9800 . ?
C34 H34B 0.9800 . ?
C34 H34C 0.9800 . ?
C35 C36 1.3932(19) . ?
C35 C40 1.4019(18) . ?
C36 C37 1.4023(19) . ?
C36 H36 0.9500 . ?
C37 C38 1.393(2) . ?
C37 C41B 1.52(2) . ?
C37 C41 1.537(3) . ?
C38 C39 1.404(2) . ?
C38 H38 0.9500 . ?
C39 C40 1.3905(19) . ?
C39 C45 1.50(2) . ?
C39 C45B 1.547(4) . ?
C40 H40 0.9500 . ?
C41 C42 1.522(4) . ?
C41 C44 1.524(3) . ?
C41 C43 1.525(3) . ?
C42 H42A 0.9800 . ?
C42 H42B 0.9800 . ?
C42 H42C 0.9800 . ?
C43 H43A 0.9800 . ?
C43 H43B 0.9800 . ?
C43 H43C 0.9800 . ?
C44 H44A 0.9800 . ?
C44 H44B 0.9800 . ?
C44 H44C 0.9800 . ?
C41B C42B 1.521(11) . ?
C41B C43B 1.524(10) . ?
C41B C44B 1.525(10) . ?
C42B H42D 0.9800 . ?
C42B H42E 0.9800 . ?
C42B H42F 0.9800 . ?
C43B H43D 0.9800 . ?
C43B H43E 0.9800 . ?
C43B H43F 0.9800 . ?
C44B H44D 0.9800 . ?
C44B H44E 0.9800 . ?
C44B H44F 0.9800 . ?
C45 C47 1.510(9) . ?
C45 C48 1.531(9) . ?
C45 C46 1.531(9) . ?
C46 H46A 0.9800 . ?
C46 H46B 0.9800 . ?
C46 H46C 0.9800 . ?
C47 H47A 0.9800 . ?
C47 H47B 0.9800 . ?
C47 H47C 0.9800 . ?
C48 H48A 0.9800 . ?
C48 H48B 0.9800 . ?
C48 H48C 0.9800 . ?
C45B C47B 1.520(3) . ?
C45B C48B 1.528(3) . ?
C45B C46B 1.529(4) . ?
C46B H46D 0.9800 . ?
C46B H46E 0.9800 . ?
C46B H46F 0.9800 . ?
C47B H47D 0.9800 . ?
C47B H47E 0.9800 . ?
C47B H47F 0.9800 . ?
C48B H48D 0.9800 . ?
C48B H48E 0.9800 . ?
C48B H48F 0.9800 . ?
C49 C54 1.373(3) . ?
C49 C50 1.393(3) . ?
C49 H49 0.9500 . ?
C50 C51 1.395(3) . ?
C50 H50 0.9500 . ?
C51 C52 1.363(3) . ?
C51 H51 0.9500 . ?
C52 C53 1.380(3) . ?
C52 H52 0.9500 . ?
C53 C54 1.374(3) . ?
C53 H53 0.9500 . ?
C54 H54 0.9500 . ?
C55 C56 1.3900 . ?
C55 C60 1.3900 . ?
C55 H55 0.9500 . ?
C56 C57 1.3900 . ?
C56 H56 0.9500 . ?
C57 C58 1.3900 . ?
C57 H57 0.9500 . ?
C58 C59 1.3900 . ?
C58 H58 0.9500 . ?
C59 C60 1.3900 . ?
C59 H59 0.9500 . ?
C60 H60 0.9500 . ?
C55B C56B 1.3900 . ?
C55B C60B 1.3900 . ?
C55B H55B 0.9500 . ?
C56B C57B 1.3900 . ?
C56B H56B 0.9500 . ?
C57B C58B 1.3900 . ?
C57B H57B 0.9500 . ?
C58B C59B 1.3900 . ?
C58B H58B 0.9500 . ?
C59B C60B 1.3900 . ?
C59B H59B 0.9500 . ?
C60B H60B 0.9500 . ?
C61 C62 1.3900 . ?
C61 C66 1.3900 . ?
C61 H61 0.9500 . ?
C62 C63 1.3900 . ?
C62 H62 0.9500 . ?
C63 C64 1.3900 . ?
C63 H63 0.9500 . ?
C64 C65 1.3900 . ?
C64 H64 0.9500 . ?
C65 C66 1.3900 . ?
C65 H65 0.9500 . ?
C66 H66 0.9500 . ?
C61B C62B 1.3900 . ?
C61B C66B 1.3900 . ?
C61B H61B 0.9500 . ?
C62B C63B 1.3900 . ?
C62B H62B 0.9500 . ?
C63B C64B 1.3900 . ?
C63B H63B 0.9500 . ?
C64B C65B 1.3900 . ?
C64B H64B 0.9500 . ?
C65B C66B 1.3900 . ?
C65B H65B 0.9500 . ?
C66B H66B 0.9500 . ?
C61C C62C 1.3900 . ?
C61C C66C 1.3900 . ?
C61C H61C 0.9500 . ?
C62C C63C 1.3900 . ?
C62C H62C 0.9500 . ?
C63C C64C 1.3900 . ?
C63C H63C 0.9500 . ?
C64C C65C 1.3900 . ?
C64C H64C 0.9500 . ?
C65C C66C 1.3900 . ?
C65C H65C 0.9500 . ?
C66C H66C 0.9500 . ?

loop_
_geom_torsion_atom_site_label_1
_geom_torsion_atom_site_label_2
_geom_torsion_atom_site_label_3
_geom_torsion_atom_site_label_4
_geom_torsion
_geom_torsion_site_symmetry_1
_geom_torsion_site_symmetry_2
_geom_torsion_site_symmetry_3
_geom_torsion_site_symmetry_4
_geom_torsion_publ_flag
C12 N1 C1 C2 177.92(13) . . . . ?
Ca1B N1 C1 C2 51.2(2) . . . . ?
Ca1 N1 C1 C2 65.57(17) . . . . ?
C12 N1 C1 C6 0.18(15) . . . . ?
Ca1B N1 C1 C6 -126.6(2) . . . . ?
Ca1 N1 C1 C6 -112.18(11) . . . . ?
C12 N1 C1 Ca1B 126.7(2) . . . . ?
N1 C1 C2 C3 -176.58(13) . . . . ?
C6 C1 C2 C3 1.03(19) . . . . ?
Ca1B C1 C2 C3 -140.96(16) . . . . ?
N1 C1 C2 C13 9.0(2) . . . . ?
C6 C1 C2 C13 -173.35(12) . . . . ?
Ca1B C1 C2 C13 44.65(18) . . . . ?
N1 C1 C2 Ca1B -35.62(17) . . . . ?
C6 C1 C2 Ca1B 141.99(18) . . . . ?
C1 C2 C3 C4 -1.8(2) . . . . ?
C13 C2 C3 C4 172.83(13) . . . . ?
Ca1B C2 C3 C4 -79.9(3) . . . . ?
C2 C3 C4 C5 1.0(2) . . . . ?
C2 C3 C4 C27 -175.36(13) . . . . ?
C3 C4 C5 C6 0.5(2) . . . . ?
C27 C4 C5 C6 176.97(13) . . . . ?
C4 C5 C6 C1 -1.2(2) . . . . ?
C4 C5 C6 C7 176.71(14) . . . . ?
N1 C1 C6 C5 178.35(12) . . . . ?
C2 C1 C6 C5 0.4(2) . . . . ?
Ca1B C1 C6 C5 124.9(2) . . . . ?
N1 C1 C6 C7 -0.04(15) . . . . ?
C2 C1 C6 C7 -178.02(12) . . . . ?
Ca1B C1 C6 C7 -53.5(2) . . . . ?
C5 C6 C7 C8 -1.8(3) . . . . ?
C1 C6 C7 C8 176.31(15) . . . . ?
C5 C6 C7 C12 -178.23(15) . . . . ?
C1 C6 C7 C12 -0.12(14) . . . . ?
C12 C7 C8 C9 2.2(2) . . . . ?
C6 C7 C8 C9 -173.81(14) . . . . ?
C7 C8 C9 C10 -1.5(2) . . . . ?
C7 C8 C9 C31 177.77(12) . . . . ?
C8 C9 C10 C11 -0.9(2) . . . . ?
C31 C9 C10 C11 179.87(13) . . . . ?
C9 C10 C11 C12 2.5(2) . . . . ?
C9 C10 C11 C35 -173.50(12) . . . . ?
C9 C10 C11 Ca1 91.14(18) . . . . ?
C1 N1 C12 C11 -176.18(13) . . . . ?
Ca1B N1 C12 C11 -62.2(3) . . . . ?
Ca1 N1 C12 C11 -45.85(15) . . . . ?
C1 N1 C12 C7 -0.26(15) . . . . ?
Ca1B N1 C12 C7 113.7(2) . . . . ?
Ca1 N1 C12 C7 130.07(10) . . . . ?
C1 N1 C12 Ca1 -130.33(10) . . . . ?
C1 N1 C12 Ca1B -114.0(2) . . . . ?
C10 C11 C12 N1 173.87(13) . . . . ?
C35 C11 C12 N1 -10.3(2) . . . . ?
Ca1 C11 C12 N1 35.07(12) . . . . ?
C10 C11 C12 C7 -1.82(19) . . . . ?
C35 C11 C12 C7 174.05(12) . . . . ?
Ca1 C11 C12 C7 -140.62(12) . . . . ?
C10 C11 C12 Ca1 138.81(11) . . . . ?
C35 C11 C12 Ca1 -45.33(12) . . . . ?
C10 C11 C12 Ca1B 140.94(16) . . . . ?
C35 C11 C12 Ca1B -43.20(18) . . . . ?
C8 C7 C12 N1 -176.75(12) . . . . ?
C6 C7 C12 N1 0.24(15) . . . . ?
C8 C7 C12 C11 -0.45(19) . . . . ?
C6 C7 C12 C11 176.54(12) . . . . ?
C8 C7 C12 Ca1 -116.92(13) . . . . ?
C6 C7 C12 Ca1 60.07(15) . . . . ?
C8 C7 C12 Ca1B -137.04(18) . . . . ?
C6 C7 C12 Ca1B 39.95(19) . . . . ?
C3 C2 C13 C18 64.91(18) . . . . ?
C1 C2 C13 C18 -120.78(15) . . . . ?
Ca1B C2 C13 C18 -81.33(16) . . . . ?
C3 C2 C13 C14 -109.07(15) . . . . ?
C1 C2 C13 C14 65.24(18) . . . . ?
Ca1B C2 C13 C14 104.69(16) . . . . ?
C3 C2 C13 Ca1B 146.24(17) . . . . ?
C1 C2 C13 Ca1B -39.45(16) . . . . ?
C18 C13 C14 C15 -1.8(2) . . . . ?
C2 C13 C14 C15 172.32(13) . . . . ?
Ca1B C13 C14 C15 -102.01(18) . . . . ?
C13 C14 C15 C16 2.4(2) . . . . ?
C13 C14 C15 C19 -176.34(13) . . . . ?
C14 C15 C16 C17 -1.2(2) . . . . ?
C19 C15 C16 C17 177.55(14) . . . . ?
C15 C16 C17 C18 -0.5(2) . . . . ?
C15 C16 C17 C23 -177.53(14) . . . . ?
C14 C13 C18 C17 0.0(2) . . . . ?
C2 C13 C18 C17 -173.94(13) . . . . ?
Ca1B C13 C18 C17 111.15(17) . . . . ?
C16 C17 C18 C13 1.2(2) . . . . ?
C23 C17 C18 C13 178.05(13) . . . . ?
C14 C15 C19 C20 6.3(2) . . . . ?
C16 C15 C19 C20 -172.44(16) . . . . ?
C14 C15 C19 C22 126.22(17) . . . . ?
C16 C15 C19 C22 -52.5(2) . . . . ?
C14 C15 C19 C21 -113.99(17) . . . . ?
C16 C15 C19 C21 67.31(19) . . . . ?
C18 C17 C23 C26 8.0(2) . . . . ?
C16 C17 C23 C26 -175.20(15) . . . . ?
C18 C17 C23 C24 130.78(16) . . . . ?
C16 C17 C23 C24 -52.4(2) . . . . ?
C18 C17 C23 C25 -111.58(18) . . . . ?
C16 C17 C23 C25 65.25(19) . . . . ?
C5 C4 C27 C29 62.36(18) . . . . ?
C3 C4 C27 C29 -121.33(16) . . . . ?
C5 C4 C27 C28 -177.06(15) . . . . ?
C3 C4 C27 C28 -0.8(2) . . . . ?
C5 C4 C27 C30 -57.64(19) . . . . ?
C3 C4 C27 C30 118.66(16) . . . . ?
C8 C9 C31 C34 178.40(14) . . . . ?
C10 C9 C31 C34 -2.3(2) . . . . ?
C8 C9 C31 C33 57.83(18) . . . . ?
C10 C9 C31 C33 -122.91(15) . . . . ?
C8 C9 C31 C32 -61.46(17) . . . . ?
C10 C9 C31 C32 117.80(15) . . . . ?
C10 C11 C35 C36 -50.42(18) . . . . ?
C12 C11 C35 C36 133.78(14) . . . . ?
Ca1 C11 C35 C36 89.47(12) . . . . ?
C10 C11 C35 C40 124.27(14) . . . . ?
C12 C11 C35 C40 -51.53(18) . . . . ?
Ca1 C11 C35 C40 -95.83(11) . . . . ?
C10 C11 C35 Ca1 -139.90(12) . . . . ?
C12 C11 C35 Ca1 44.30(12) . . . . ?
C40 C35 C36 C37 -2.2(2) . . . . ?
C11 C35 C36 C37 172.47(13) . . . . ?
Ca1 C35 C36 C37 -104.83(13) . . . . ?
C35 C36 C37 C38 -0.8(2) . . . . ?
C35 C36 C37 C41B -172.8(9) . . . . ?
C35 C36 C37 C41 -179.39(16) . . . . ?
C36 C37 C38 C39 2.5(2) . . . . ?
C41B C37 C38 C39 174.4(9) . . . . ?
C41 C37 C38 C39 -179.02(16) . . . . ?
C37 C38 C39 C40 -1.0(2) . . . . ?
C37 C38 C39 C45 -169.5(7) . . . . ?
C37 C38 C39 C45B -177.19(17) . . . . ?
C38 C39 C40 C35 -2.3(2) . . . . ?
C45 C39 C40 C35 166.8(7) . . . . ?
C45B C39 C40 C35 173.87(17) . . . . ?
C36 C35 C40 C39 3.8(2) . . . . ?
C11 C35 C40 C39 -170.97(12) . . . . ?
Ca1 C35 C40 C39 103.39(12) . . . . ?
C38 C37 C41 C42 128.1(2) . . . . ?
C36 C37 C41 C42 -53.5(2) . . . . ?
C38 C37 C41 C44 7.5(3) . . . . ?
C36 C37 C41 C44 -174.07(18) . . . . ?
C38 C37 C41 C43 -112.1(2) . . . . ?
C36 C37 C41 C43 66.4(3) . . . . ?
C38 C37 C41B C42B 63.2(14) . . . . ?
C36 C37 C41B C42B -125.1(12) . . . . ?
C38 C37 C41B C43B -177.0(11) . . . . ?
C36 C37 C41B C43B -5.3(17) . . . . ?
C38 C37 C41B C44B -55.3(15) . . . . ?
C36 C37 C41B C44B 116.4(13) . . . . ?
C40 C39 C45 C47 165.4(10) . . . . ?
C38 C39 C45 C47 -26.1(13) . . . . ?
C40 C39 C45 C48 43.9(13) . . . . ?
C38 C39 C45 C48 -147.6(9) . . . . ?
C40 C39 C45 C46 -77.0(13) . . . . ?
C38 C39 C45 C46 91.5(10) . . . . ?
C40 C39 C45B C47B 137.5(2) . . . . ?
C38 C39 C45B C47B -46.4(3) . . . . ?
C40 C39 C45B C48B 15.1(4) . . . . ?
C38 C39 C45B C48B -168.9(3) . . . . ?
C40 C39 C45B C46B -104.3(3) . . . . ?
C38 C39 C45B C46B 71.8(3) . . . . ?
C54 C49 C50 C51 -0.3(3) . . . . ?
Ca1 C49 C50 C51 -64.76(16) . . . . ?
Ca1B C49 C50 C51 -53.3(2) . . . . ?
C54 C49 C50 Ca1 64.50(16) . . . . ?
C49 C50 C51 C52 -0.1(3) . . . . ?
Ca1 C50 C51 C52 -62.19(17) . . . . ?
C49 C50 C51 Ca1 62.07(16) . . . . ?
C50 C51 C52 C53 0.5(3) . . . . ?
Ca1 C51 C52 C53 -62.31(16) . . . . ?
C50 C51 C52 Ca1 62.78(17) . . . . ?
C50 C51 C52 Ca1B 55.5(2) . . . . ?
C51 C52 C53 C54 -0.4(3) . . . . ?
Ca1 C52 C53 C54 -66.26(16) . . . . ?
Ca1B C52 C53 C54 -78.8(2) . . . . ?
C51 C52 C53 Ca1B 78.3(2) . . . . ?
C51 C52 C53 Ca1 65.81(17) . . . . ?
C50 C49 C54 C53 0.3(3) . . . . ?
Ca1 C49 C54 C53 68.07(16) . . . . ?
Ca1B C49 C54 C53 75.2(2) . . . . ?
C50 C49 C54 Ca1B -75.0(2) . . . . ?
C50 C49 C54 Ca1 -67.78(16) . . . . ?
C52 C53 C54 C49 0.1(3) . . . . ?
Ca1B C53 C54 C49 -90.9(2) . . . . ?
Ca1 C53 C54 C49 -68.88(16) . . . . ?
C52 C53 C54 Ca1B 91.0(2) . . . . ?
C52 C53 C54 Ca1 68.95(16) . . . . ?
C60 C55 C56 C57 0.0 . . . . ?
C55 C56 C57 C58 0.0 . . . . ?
C56 C57 C58 C59 0.0 . . . . ?
C57 C58 C59 C60 0.0 . . . . ?
C58 C59 C60 C55 0.0 . . . . ?
C56 C55 C60 C59 0.0 . . . . ?
C60B C55B C56B C57B 0.0 . . . . ?
C55B C56B C57B C58B 0.0 . . . . ?
C56B C57B C58B C59B 0.0 . . . . ?
C57B C58B C59B C60B 0.0 . . . . ?
C58B C59B C60B C55B 0.0 . . . . ?
C56B C55B C60B C59B 0.0 . . . . ?
C66 C61 C62 C63 0.0 . . . . ?
C61 C62 C63 C64 0.0 . . . . ?
C62 C63 C64 C65 0.0 . . . . ?
C63 C64 C65 C66 0.0 . . . . ?
C64 C65 C66 C61 0.0 . . . . ?
C62 C61 C66 C65 0.0 . . . . ?
C66B C61B C62B C63B 0.0 . . . . ?
C61B C62B C63B C64B 0.0 . . . . ?
C62B C63B C64B C65B 0.0 . . . . ?
C63B C64B C65B C66B 0.0 . . . . ?
C64B C65B C66B C61B 0.0 . . . . ?
C62B C61B C66B C65B 0.0 . . . . ?
C66C C61C C62C C63C 0.0 . . . . ?
C61C C62C C63C C64C 0.0 . . . . ?
C62C C63C C64C C65C 0.0 . . . . ?
C63C C64C C65C C66C 0.0 . . . . ?
C64C C65C C66C C61C 0.0 . . . . ?
C62C C61C C66C C65C 0.0 . . . . ?
